data_1561278
loop_
_publ_author_name
'Heinz, Benjamin'
'Djukanovic, Dimitrije'
'Filipponi, Paolo'
'Martin, Benjamin'
'Karaghiosoff, Konstantin'
'Knochel, Paul'

_publ_section_title
;
 Regioselective Difunctionalization of Pyridines via 3,4-Pyridynes
;
_journal_name_full 'Chemical Science'
_journal_paper_doi 10.1039/D1SC01208H
_journal_year 2021
_chemical_absolute_configuration unk
_chemical_formula_moiety 'C15 H16 I N O S'
_chemical_formula_sum 'C15 H16 I N O S'
_chemical_formula_weight 385.25
_chemical_name_systematic
;
3-iodo-2-(isopropylthio)-4-(4-methoxyphenyl)pyridine
;
_space_group_crystal_system monoclinic
_space_group_IT_number 4
_space_group_name_Hall 'P 2yb'
_space_group_name_H-M_alt 'P 1 21 1'
_atom_sites_solution_hydrogens geom
_atom_sites_solution_primary direct
_atom_sites_solution_secondary difmap
_audit_creation_method SHELXL-2014
_audit_update_record
;
2021-01-20 deposited with the CCDC.	2021-03-25 downloaded from the CCDC.
;
_cell_angle_alpha 90
_cell_angle_beta 99.114(3)
_cell_angle_gamma 90
_cell_formula_units_Z 2
_cell_length_a 8.5870(3)
_cell_length_b 6.1553(2)
_cell_length_c 14.6215(5)
_cell_measurement_reflns_used 7033
_cell_measurement_temperature 123(2)
_cell_measurement_theta_max 31.9150
_cell_measurement_theta_min 2.4500
_cell_volume 763.07(5)
_computing_cell_refinement 'CrysAlisPro 1.171.40.81a (Rigaku OD, 2020)'
_computing_data_collection 'CrysAlisPro 1.171.40.81a (Rigaku OD, 2020)'
_computing_data_reduction 'CrysAlisPro 1.171.40.81a (Rigaku OD, 2020)'
_computing_molecular_graphics
;
'ORTEP (M. N. Burnett, C. K. Johnson, ORTEP-III: Oak Ridge Thermal Ellipsoid
# Plot Program for Crystal Structure Illustrations, Oak Ridge National
# Laboratory Report ORNL-6895, 1996). Windows version (L. J. Farrugia, Univ.
# Glasgow) used --- SCHAKAL (E. Keller, University of  Freiburg (Breisgau),
# Germany, 1995)'
;
_computing_publication_material
;
PLATON (A. L. Spek, Acta Crystallogr, Sect. A, 1990, 46, C34, 1995 version).
# --- T.B.Cohen, Pure Appl. Chem. 1996,68,2339-2359 (atomic masses).
;
_computing_structure_refinement 'SHELXL-2014 (Sheldrick, 2014)'
_computing_structure_solution 'SHELXS-97 (Sheldrick, 1990)'
_diffrn_ambient_temperature 123(2)
_diffrn_detector_area_resol_mean 15.9809
_diffrn_measured_fraction_theta_full 0.992
_diffrn_measured_fraction_theta_max 0.995
_diffrn_measurement_device_type 'Xcalibur, Sapphire3'
_diffrn_measurement_method '\w scans'
_diffrn_radiation_type MoK\a
_diffrn_radiation_wavelength 0.71073
_diffrn_reflns_av_R_equivalents 0.0254
_diffrn_reflns_av_unetI/netI 0.0276
_diffrn_reflns_Laue_measured_fraction_full 0.992
_diffrn_reflns_Laue_measured_fraction_max 0.995
_diffrn_reflns_limit_h_max 12
_diffrn_reflns_limit_h_min -12
_diffrn_reflns_limit_k_max 8
_diffrn_reflns_limit_k_min -8
_diffrn_reflns_limit_l_max 20
_diffrn_reflns_limit_l_min -20
_diffrn_reflns_number 14968
_diffrn_reflns_point_group_measured_fraction_full 0.993
_diffrn_reflns_point_group_measured_fraction_max 0.996
_diffrn_reflns_theta_full 25.242
_diffrn_reflns_theta_max 30.504
_diffrn_reflns_theta_min 2.402
_diffrn_source 'fine-focus sealed X-ray tube'
_exptl_absorpt_coefficient_mu 2.227
_exptl_absorpt_correction_T_max 1.00000
_exptl_absorpt_correction_T_min 0.85673
_exptl_absorpt_correction_type multi-scan
_exptl_absorpt_process_details
;
CrysAlisPro 1.171.40.81a (Rigaku Oxford Diffraction, 2020)
Empirical absorption correction using spherical harmonics,
implemented in SCALE3 ABSPACK scaling algorithm.
;
_exptl_crystal_colour colorless
_exptl_crystal_density_diffrn 1.677
_exptl_crystal_description rod
_exptl_crystal_F_000 380
_exptl_crystal_size_max 0.200
_exptl_crystal_size_mid 0.050
_exptl_crystal_size_min 0.030
_refine_diff_density_max 0.819
_refine_diff_density_min -0.251
_refine_diff_density_rms 0.069
_refine_ls_abs_structure_details
;
 Flack x determined using 1923 quotients [(I+)-(I-)]/[(I+)+(I-)]
 (Parsons, Flack and Wagner, Acta Cryst. B69 (2013) 249-259).
;
_refine_ls_abs_structure_Flack -0.044(10)
_refine_ls_extinction_method none
_refine_ls_goodness_of_fit_ref 1.029
_refine_ls_hydrogen_treatment mixed
_refine_ls_matrix_type full
_refine_ls_number_parameters 185
_refine_ls_number_reflns 4640
_refine_ls_number_restraints 1
_refine_ls_restrained_S_all 1.029
_refine_ls_R_factor_all 0.0225
_refine_ls_R_factor_gt 0.0206
_refine_ls_shift/su_max 0.001
_refine_ls_shift/su_mean 0.000
_refine_ls_structure_factor_coef Fsqd
_refine_ls_weighting_details 'w=1/[\s^2^(Fo^2^)+(0.0215P)^2^] where P=(Fo^2^+2Fc^2^)/3'
_refine_ls_weighting_scheme calc
_refine_ls_wR_factor_gt 0.0430
_refine_ls_wR_factor_ref 0.0439
_reflns_Friedel_coverage 0.843
_reflns_Friedel_fraction_full 0.994
_reflns_Friedel_fraction_max 0.997
_reflns_number_gt 4430
_reflns_number_total 4640
_reflns_threshold_expression 'I > 2\s(I)'
_cod_data_source_file d1sc01208h2.cif
_cod_data_source_block test1_CCDC1
_cod_original_sg_symbol_H-M 'P 21'
_cod_database_code 1561278
_shelx_space_group_comment
;
The symmetry employed for this shelxl refinement is uniquely defined
by the following loop, which should always be used as a source of
symmetry information in preference to the above space-group names.
They are only intended as comments.
;
_shelx_estimated_absorpt_t_min 0.664
_shelx_estimated_absorpt_t_max 0.936
_shelxl_version_number 2014-3

loop_
_space_group_symop_operation_xyz
'x, y, z'
'-x, y+1/2, -z'

loop_
_atom_site_label
_atom_site_type_symbol
_atom_site_fract_x
_atom_site_fract_y
_atom_site_fract_z
_atom_site_U_iso_or_equiv
_atom_site_adp_type
_atom_site_occupancy
_atom_site_site_symmetry_order
_atom_site_calc_flag
_atom_site_refinement_flags_posn
_atom_site_refinement_flags_adp
_atom_site_refinement_flags_occupancy
_atom_site_disorder_assembly
_atom_site_disorder_group
I1 I 0.58737(2) 0.85001(3) 0.62175(2) 0.02248(5) Uani 1 1 d . . . . .
S1 S 0.82154(9) 0.57177(12) 0.78440(5) 0.02102(14) Uani 1 1 d . . . . .
C7 C 0.8309(4) 0.1859(5) 0.8811(3) 0.0300(7) Uani 1 1 d . . . . .
H7A H 0.848(3) 0.112(2) 0.8267(17) 0.045 Uiso 1 1 calc R U . . .
H7B H 0.721(3) 0.2016(6) 0.8807(18) 0.045 Uiso 1 1 calc R U . . .
H7C H 0.876(2) 0.105(3) 0.9338(15) 0.045 Uiso 1 1 calc R U . . .
C9 C 0.3023(3) 1.0472(4) 0.7287(2) 0.0180(5) Uani 1 1 d . . . . .
C13 C 0.0358(3) 1.1200(5) 0.6515(2) 0.0202(6) Uani 1 1 d . . . . .
H13 H -0.062(4) 1.0771(19) 0.6356(7) 0.024 Uiso 1 1 calc R U . . .
C3 C 0.4151(3) 0.9034(4) 0.7880(2) 0.0176(6) Uani 1 1 d . . . . .
C2 C 0.3920(3) 0.8600(11) 0.87897(17) 0.0214(5) Uani 1 1 d . . . . .
H2 H 0.303(3) 0.921(2) 0.9025(9) 0.026 Uiso 1 1 calc R U . . .
C12 C 0.0834(3) 1.3254(9) 0.62359(18) 0.0209(8) Uani 1 1 d . . . . .
N1 N 0.6257(3) 0.6391(4) 0.90709(18) 0.0220(5) Uani 1 1 d . . . . .
O1 O -0.0129(2) 1.4680(3) 0.57153(16) 0.0245(5) Uani 1 1 d . . . . .
C14 C 0.1452(3) 0.9855(5) 0.7044(2) 0.0194(5) Uani 1 1 d . . . . .
H14 H 0.1141(16) 0.857(6) 0.7232(9) 0.023 Uiso 1 1 calc R U . . .
C4 C 0.5471(3) 0.8095(4) 0.75918(19) 0.0175(6) Uani 1 1 d . . . . .
C10 C 0.3488(3) 1.2513(5) 0.7005(2) 0.0212(6) Uani 1 1 d . . . . .
H10 H 0.465(4) 1.3004(16) 0.7185(6) 0.025 Uiso 1 1 calc R U . . .
C6 C 0.9074(3) 0.4089(5) 0.8845(2) 0.0188(6) Uani 1 1 d . . . . .
H6 H 0.8885(8) 0.485(3) 0.942(2) 0.023 Uiso 1 1 calc R U . . .
C5 C 0.6503(3) 0.6792(4) 0.8207(2) 0.0175(5) Uani 1 1 d . . . . .
C1 C 0.4979(4) 0.7284(5) 0.9346(2) 0.0241(6) Uani 1 1 d . . . . .
H1 H 0.4792(9) 0.6993(14) 0.996(3) 0.029 Uiso 1 1 calc R U . . .
C15 C -0.1697(3) 1.3948(5) 0.5361(2) 0.0239(7) Uani 1 1 d . . . . .
H15A H -0.1642(3) 1.262(3) 0.5013(19) 0.036 Uiso 1 1 calc R U . . .
H15B H -0.2241(17) 1.505(3) 0.4960(16) 0.036 Uiso 1 1 calc R U . . .
H15C H -0.2264(15) 1.368(4) 0.5870(11) 0.036 Uiso 1 1 calc R U . . .
C11 C 0.2412(4) 1.3875(5) 0.6489(2) 0.0233(7) Uani 1 1 d . . . . .
H11 H 0.2753(14) 1.528(5) 0.6299(8) 0.028 Uiso 1 1 calc R U . . .
C8 C 1.0848(4) 0.3970(5) 0.8841(2) 0.0279(8) Uani 1 1 d . . . . .
H8A H 1.1313(12) 0.317(4) 0.9337(15) 0.042 Uiso 1 1 calc R U . . .
H8B H 1.1262(11) 0.534(3) 0.8879(18) 0.042 Uiso 1 1 calc R U . . .
H8C H 1.1034(6) 0.333(4) 0.8304(14) 0.042 Uiso 1 1 calc R U . . .

loop_
_atom_site_aniso_label
_atom_site_aniso_U_11
_atom_site_aniso_U_22
_atom_site_aniso_U_33
_atom_site_aniso_U_23
_atom_site_aniso_U_13
_atom_site_aniso_U_12
I1 0.02092(8) 0.02832(9) 0.01881(8) 0.00401(10) 0.00503(5) 0.00263(10)
S1 0.0190(3) 0.0243(3) 0.0204(4) 0.0041(3) 0.0053(3) 0.0050(3)
C7 0.0333(18) 0.0236(15) 0.0329(19) 0.0060(13) 0.0046(14) -0.0009(14)
C9 0.0183(13) 0.0175(12) 0.0180(14) -0.0010(10) 0.0018(10) 0.0014(10)
C13 0.0170(12) 0.0218(14) 0.0214(14) 0.0000(11) 0.0020(11) -0.0032(11)
C3 0.0150(11) 0.0158(13) 0.0214(14) -0.0013(9) 0.0012(10) -0.0009(8)
C2 0.0213(11) 0.0222(14) 0.0220(12) -0.0007(16) 0.0078(9) 0.0036(18)
C12 0.0210(11) 0.024(2) 0.0172(11) 0.0002(12) 0.0024(9) 0.0034(12)
N1 0.0238(12) 0.0236(12) 0.0190(12) 0.0019(10) 0.0048(10) 0.0036(10)
O1 0.0204(10) 0.0246(10) 0.0267(12) 0.0055(9) -0.0020(9) 0.0020(8)
C14 0.0195(14) 0.0178(12) 0.0217(15) -0.0001(11) 0.0058(11) -0.0017(10)
C4 0.0182(11) 0.0181(16) 0.0162(12) -0.0012(9) 0.0022(9) -0.0021(9)
C10 0.0176(13) 0.0194(13) 0.0255(16) 0.0011(11) 0.0005(11) -0.0024(11)
C6 0.0194(13) 0.0204(15) 0.0161(13) -0.0013(9) 0.0017(10) 0.0030(9)
C5 0.0164(12) 0.0163(12) 0.0199(14) 0.0005(10) 0.0030(10) -0.0004(10)
C1 0.0248(15) 0.0281(15) 0.0204(15) 0.0032(12) 0.0067(12) 0.0058(12)
C15 0.0185(12) 0.031(2) 0.0203(14) -0.0004(11) -0.0008(10) 0.0036(11)
C11 0.0228(13) 0.019(2) 0.0280(15) 0.0041(11) 0.0033(11) -0.0014(11)
C8 0.0209(13) 0.036(2) 0.0264(15) -0.0005(12) 0.0012(11) 0.0037(12)

loop_
_atom_type_symbol
_atom_type_description
_atom_type_scat_dispersion_real
_atom_type_scat_dispersion_imag
_atom_type_scat_source
C C 0.0033 0.0016 'International Tables Vol C Tables 4.2.6.8 and 6.1.1.4'
H H 0.0000 0.0000 'International Tables Vol C Tables 4.2.6.8 and 6.1.1.4'
N N 0.0061 0.0033 'International Tables Vol C Tables 4.2.6.8 and 6.1.1.4'
O O 0.0106 0.0060 'International Tables Vol C Tables 4.2.6.8 and 6.1.1.4'
I I -0.4742 1.8119 'International Tables Vol C Tables 4.2.6.8 and 6.1.1.4'
S S 0.1246 0.1234 'International Tables Vol C Tables 4.2.6.8 and 6.1.1.4'

loop_
_geom_angle_atom_site_label_1
_geom_angle_atom_site_label_2
_geom_angle_atom_site_label_3
_geom_angle
_geom_angle_site_symmetry_1
_geom_angle_site_symmetry_3
_geom_angle_publ_flag
C5 S1 C6 102.32(13) . . ?
C6 C7 H7A 109.5 . . ?
C6 C7 H7B 109.5 . . ?
H7A C7 H7B 109.5 . . ?
C6 C7 H7C 109.5 . . ?
H7A C7 H7C 109.5 . . ?
H7B C7 H7C 109.5 . . ?
C14 C9 C10 118.7(3) . . ?
C14 C9 C3 120.1(3) . . ?
C10 C9 C3 121.1(3) . . ?
C14 C13 C12 119.6(3) . . ?
C14 C13 H13 120.2 . . ?
C12 C13 H13 120.2 . . ?
C4 C3 C2 116.9(3) . . ?
C4 C3 C9 123.8(3) . . ?
C2 C3 C9 119.3(3) . . ?
C1 C2 C3 119.4(3) . . ?
C1 C2 H2 120.3 . . ?
C3 C2 H2 120.3 . . ?
O1 C12 C11 116.8(4) . . ?
O1 C12 C13 124.5(3) . . ?
C11 C12 C13 118.8(3) . . ?
C5 N1 C1 117.8(3) . . ?
C12 O1 C15 116.9(3) . . ?
C13 C14 C9 121.4(3) . . ?
C13 C14 H14 119.3 . . ?
C9 C14 H14 119.3 . . ?
C3 C4 C5 120.1(3) . . ?
C3 C4 I1 120.2(2) . . ?
C5 C4 I1 119.64(19) . . ?
C11 C10 C9 120.6(3) . . ?
C11 C10 H10 119.7 . . ?
C9 C10 H10 119.7 . . ?
C7 C6 C8 112.5(3) . . ?
C7 C6 S1 110.6(2) . . ?
C8 C6 S1 107.4(2) . . ?
C7 C6 H6 108.7 . . ?
C8 C6 H6 108.7 . . ?
S1 C6 H6 108.7 . . ?
N1 C5 C4 122.0(3) . . ?
N1 C5 S1 118.6(2) . . ?
C4 C5 S1 119.3(2) . . ?
N1 C1 C2 123.8(3) . . ?
N1 C1 H1 118.1 . . ?
C2 C1 H1 118.1 . . ?
O1 C15 H15A 109.5 . . ?
O1 C15 H15B 109.5 . . ?
H15A C15 H15B 109.5 . . ?
O1 C15 H15C 109.5 . . ?
H15A C15 H15C 109.5 . . ?
H15B C15 H15C 109.5 . . ?
C10 C11 C12 120.9(3) . . ?
C10 C11 H11 119.5 . . ?
C12 C11 H11 119.5 . . ?
C6 C8 H8A 109.5 . . ?
C6 C8 H8B 109.5 . . ?
H8A C8 H8B 109.5 . . ?
C6 C8 H8C 109.5 . . ?
H8A C8 H8C 109.5 . . ?
H8B C8 H8C 109.5 . . ?

loop_
_geom_bond_atom_site_label_1
_geom_bond_atom_site_label_2
_geom_bond_distance
_geom_bond_site_symmetry_2
_geom_bond_publ_flag
I1 C4 2.107(3) . ?
S1 C5 1.769(3) . ?
S1 C6 1.830(3) . ?
C7 C6 1.520(4) . ?
C7 H7A 0.95(2) . ?
C7 H7B 0.95(2) . ?
C7 H7C 0.95(2) . ?
C9 C14 1.393(4) . ?
C9 C10 1.400(4) . ?
C9 C3 1.486(4) . ?
C13 C14 1.391(4) . ?
C13 C12 1.409(6) . ?
C13 H13 0.88(4) . ?
C3 C4 1.395(4) . ?
C3 C2 1.401(4) . ?
C2 C1 1.382(5) . ?
C2 H2 0.96(4) . ?
C12 O1 1.354(5) . ?
C12 C11 1.401(4) . ?
N1 C5 1.336(4) . ?
N1 C1 1.344(4) . ?
O1 C15 1.437(3) . ?
C14 H14 0.89(4) . ?
C4 C5 1.409(4) . ?
C10 C11 1.380(4) . ?
C10 H10 1.03(3) . ?
C6 C8 1.526(4) . ?
C6 H6 1.00(4) . ?
C1 H1 0.95(4) . ?
C15 H15A 0.967(19) . ?
C15 H15B 0.967(19) . ?
C15 H15C 0.967(19) . ?
C11 H11 0.97(4) . ?
C8 H8A 0.92(2) . ?
C8 H8B 0.92(2) . ?
C8 H8C 0.92(2) . ?

loop_
_geom_torsion_atom_site_label_1
_geom_torsion_atom_site_label_2
_geom_torsion_atom_site_label_3
_geom_torsion_atom_site_label_4
_geom_torsion
_geom_torsion_site_symmetry_1
_geom_torsion_site_symmetry_2
_geom_torsion_site_symmetry_3
_geom_torsion_site_symmetry_4
_geom_torsion_publ_flag
C14 C9 C3 C4 117.4(3) . . . . ?
C10 C9 C3 C4 -66.2(4) . . . . ?
C14 C9 C3 C2 -63.8(4) . . . . ?
C10 C9 C3 C2 112.7(4) . . . . ?
C4 C3 C2 C1 -0.3(6) . . . . ?
C9 C3 C2 C1 -179.2(4) . . . . ?
C14 C13 C12 O1 179.5(3) . . . . ?
C14 C13 C12 C11 1.0(5) . . . . ?
C11 C12 O1 C15 172.7(3) . . . . ?
C13 C12 O1 C15 -5.8(4) . . . . ?
C12 C13 C14 C9 -1.6(5) . . . . ?
C10 C9 C14 C13 1.4(4) . . . . ?
C3 C9 C14 C13 177.9(3) . . . . ?
C2 C3 C4 C5 -0.4(4) . . . . ?
C9 C3 C4 C5 178.4(2) . . . . ?
C2 C3 C4 I1 176.8(3) . . . . ?
C9 C3 C4 I1 -4.3(3) . . . . ?
C14 C9 C10 C11 -0.6(5) . . . . ?
C3 C9 C10 C11 -177.1(3) . . . . ?
C5 S1 C6 C7 83.5(2) . . . . ?
C5 S1 C6 C8 -153.3(2) . . . . ?
C1 N1 C5 C4 -0.3(4) . . . . ?
C1 N1 C5 S1 177.7(2) . . . . ?
C3 C4 C5 N1 0.8(4) . . . . ?
I1 C4 C5 N1 -176.5(2) . . . . ?
C3 C4 C5 S1 -177.2(2) . . . . ?
I1 C4 C5 S1 5.5(3) . . . . ?
C6 S1 C5 N1 4.6(3) . . . . ?
C6 S1 C5 C4 -177.4(2) . . . . ?
C5 N1 C1 C2 -0.5(5) . . . . ?
C3 C2 C1 N1 0.8(7) . . . . ?
C9 C10 C11 C12 0.1(5) . . . . ?
O1 C12 C11 C10 -178.8(3) . . . . ?
C13 C12 C11 C10 -0.3(5) . . . . ?
